data_4060072
loop_
_publ_author_name
'Jens Langer'
'Helmar G\"orls'
'Reinald Fischer'
'Dirk Walther'

_publ_section_title
;
 Organometallic Nickelamacrocycles of the Type [(R2R'P)Ni(C2H4COO)]n:
 Synthesis and Self-Assembly to Form Different Molecular Architectures
 Tuned by the Phosphine
;
_journal_name_full Organometallics
_journal_page_first 272
_journal_page_last 279
_journal_paper_doi 10.1021/om040111x
_journal_volume 24
_journal_year 2005
_chemical_formula_sum 'C84 H148 Ni4 O8 P4'
_chemical_formula_weight 1644.74
_chemical_name_systematic
; 
 ? 
;
_space_group_IT_number 82
_symmetry_cell_setting tetragonal
_symmetry_space_group_name_Hall 'I -4'
_symmetry_space_group_name_H-M 'I -4'
_atom_sites_solution_hydrogens geom
_atom_sites_solution_primary direct
_atom_sites_solution_secondary difmap
_audit_creation_method SHELXL-97
_cell_angle_alpha 90.00
_cell_angle_beta 90.00
_cell_angle_gamma 90.00
_cell_formula_units_Z 2
_cell_length_a 18.7303(4)
_cell_length_b 18.7303(4)
_cell_length_c 12.5854(2)
_cell_measurement_temperature 183(2)
_cell_volume 4415.26(15)
_computing_cell_refinement DENZO
_computing_data_collection COLLECT
_computing_data_reduction DENZO
_computing_molecular_graphics SHELXTL/PC
_computing_publication_material SHELXL-97
_computing_structure_refinement 'SHELXL-97 (Sheldrick, 1997)'
_computing_structure_solution 'SHELXS-97 (Sheldrick, 1990)'
_diffrn_ambient_temperature 183(2)
_diffrn_measured_fraction_theta_full 0.998
_diffrn_measured_fraction_theta_max 0.998
_diffrn_measurement_device_type KappaCCD
_diffrn_measurement_method 'phi- + omega-scan'
_diffrn_radiation_monochromator graphite
_diffrn_radiation_source 'fine-focus sealed tube'
_diffrn_radiation_type MoK\a
_diffrn_radiation_wavelength 0.71073
_diffrn_reflns_av_R_equivalents 0.0442
_diffrn_reflns_av_sigmaI/netI 0.0460
_diffrn_reflns_limit_h_max 24
_diffrn_reflns_limit_h_min -23
_diffrn_reflns_limit_k_max 24
_diffrn_reflns_limit_k_min -23
_diffrn_reflns_limit_l_max 16
_diffrn_reflns_limit_l_min -15
_diffrn_reflns_number 15825
_diffrn_reflns_theta_full 27.48
_diffrn_reflns_theta_max 27.48
_diffrn_reflns_theta_min 2.92
_exptl_absorpt_coefficient_mu 0.962
_exptl_absorpt_correction_type none
_exptl_crystal_colour yellow
_exptl_crystal_density_diffrn 1.237
_exptl_crystal_density_method 'not measured'
_exptl_crystal_description prism
_exptl_crystal_F_000 1776
_exptl_crystal_size_max 0.03
_exptl_crystal_size_mid 0.03
_exptl_crystal_size_min 0.02
_refine_diff_density_max 1.772
_refine_diff_density_min -0.348
_refine_diff_density_rms 0.130
_refine_ls_abs_structure_details 'Flack H D (1983), Acta Cryst. A39, 876-881'
_refine_ls_abs_structure_Flack 0.486(19)
_refine_ls_extinction_method none
_refine_ls_goodness_of_fit_ref 1.052
_refine_ls_hydrogen_treatment mixed
_refine_ls_matrix_type full
_refine_ls_number_parameters 227
_refine_ls_number_reflns 5043
_refine_ls_number_restraints 0
_refine_ls_restrained_S_all 1.052
_refine_ls_R_factor_all 0.0594
_refine_ls_R_factor_gt 0.0482
_refine_ls_shift/su_max 0.000
_refine_ls_shift/su_mean 0.000
_refine_ls_structure_factor_coef Fsqd
_refine_ls_weighting_details 'calc w=1/[\s^2^(Fo^2^)+(0.1034P)^2^+0.5167P] where P=(Fo^2^+2Fc^2^)/3'
_refine_ls_weighting_scheme calc
_refine_ls_wR_factor_gt 0.1358
_refine_ls_wR_factor_ref 0.1441
_reflns_number_gt 4408
_reflns_number_total 5043
_reflns_threshold_expression >2sigma(I)
_cod_depositor_comments
;
The following automatic conversions were performed:
'_exptl_absorpt_correction_type' value 'NONE' changed to 'none' according
to '/home/saulius/struct/CIF-dictionaries/cif_core.dic' dictionary named
'cif_core.dic' version 2.4.1 from 2010-06-29.

Automatic conversion script
Id: cif_fix_enum 1527 2010-12-29 10:47:43Z saulius 

The following automatic conversions were performed:

'_symmetry_cell_setting' tag value 'tetragonalic' was replaced with
'tetragonal' value.

Automatic conversion script
Id: cif_fix_values 1646 2011-03-28 12:23:43Z adriana 
;
_cod_original_sg_symbol_H-M I-4
_cod_database_code 4060072

loop_
_symmetry_equiv_pos_as_xyz
'x, y, z'
'-x, -y, z'
'y, -x, -z'
'-y, x, -z'
'x+1/2, y+1/2, z+1/2'
'-x+1/2, -y+1/2, z+1/2'
'y+1/2, -x+1/2, -z+1/2'
'-y+1/2, x+1/2, -z+1/2'

loop_
_atom_site_label
_atom_site_type_symbol
_atom_site_fract_x
_atom_site_fract_y
_atom_site_fract_z
_atom_site_U_iso_or_equiv
_atom_site_adp_type
_atom_site_occupancy
_atom_site_symmetry_multiplicity
_atom_site_calc_flag
_atom_site_refinement_flags
Ni Ni 0.59797(2) 0.39367(2) 0.10546(3) 0.02323(14) Uani 1 1 d .
P1 P 0.59397(5) 0.29678(5) 0.19618(8) 0.0246(2) Uani 1 1 d .
O1 O 0.61305(15) 0.47908(14) 0.0269(2) 0.0277(6) Uani 1 1 d .
O2 O 0.65340(15) 0.59001(15) 0.0356(2) 0.0291(6) Uani 1 1 d .
C1 C 0.6065(2) 0.4549(2) 0.2284(3) 0.0288(8) Uani 1 1 d .
H1A H 0.5590 0.4726 0.2508 0.035 Uiso 1 1 calc R
H1B H 0.6284 0.4287 0.2885 0.035 Uiso 1 1 calc R
C2 C 0.6544(2) 0.5170(2) 0.1935(3) 0.0286(8) Uani 1 1 d .
H2A H 0.6439 0.5600 0.2364 0.034 Uiso 1 1 calc R
H2B H 0.7053 0.5043 0.2036 0.034 Uiso 1 1 calc R
C3 C 0.6395(2) 0.5313(2) 0.0777(3) 0.0245(7) Uani 1 1 d .
C4 C 0.5515(2) 0.3000(2) 0.3284(3) 0.0315(9) Uani 1 1 d .
H4A H 0.5836 0.3305 0.3728 0.038 Uiso 1 1 calc R
C5 C 0.4789(2) 0.3386(3) 0.3281(4) 0.0393(10) Uani 1 1 d .
H5A H 0.4838 0.3856 0.2929 0.047 Uiso 1 1 calc R
H5B H 0.4437 0.3101 0.2876 0.047 Uiso 1 1 calc R
C6 C 0.4527(3) 0.3489(3) 0.4420(4) 0.0500(13) Uani 1 1 d .
H6A H 0.4863 0.3804 0.4805 0.060 Uiso 1 1 calc R
H6B H 0.4055 0.3726 0.4409 0.060 Uiso 1 1 calc R
C7 C 0.4467(3) 0.2791(4) 0.4994(5) 0.0611(16) Uani 1 1 d .
H7A H 0.4104 0.2489 0.4640 0.073 Uiso 1 1 calc R
H7B H 0.4308 0.2878 0.5733 0.073 Uiso 1 1 calc R
C8 C 0.5179(3) 0.2401(4) 0.5007(4) 0.0564(14) Uani 1 1 d .
H8A H 0.5120 0.1933 0.5362 0.068 Uiso 1 1 calc R
H8B H 0.5530 0.2683 0.5420 0.068 Uiso 1 1 calc R
C9 C 0.5462(3) 0.2286(2) 0.3879(4) 0.0383(10) Uani 1 1 d .
H9A H 0.5139 0.1960 0.3489 0.046 Uiso 1 1 calc R
H9B H 0.5940 0.2060 0.3912 0.046 Uiso 1 1 calc R
C10 C 0.6859(2) 0.2647(2) 0.2224(3) 0.0288(8) Uani 1 1 d .
H10A H 0.6831 0.2156 0.2535 0.035 Uiso 1 1 calc R
C11 C 0.7261(2) 0.3130(3) 0.2999(3) 0.0352(9) Uani 1 1 d .
H11A H 0.7021 0.3117 0.3700 0.042 Uiso 1 1 calc R
H11B H 0.7245 0.3628 0.2736 0.042 Uiso 1 1 calc R
C12 C 0.8044(2) 0.2899(3) 0.3132(4) 0.0395(10) Uani 1 1 d .
H12A H 0.8289 0.3232 0.3622 0.047 Uiso 1 1 calc R
H12B H 0.8062 0.2416 0.3449 0.047 Uiso 1 1 calc R
C13 C 0.8422(2) 0.2895(3) 0.2079(4) 0.0411(11) Uani 1 1 d .
H13A H 0.8921 0.2731 0.2177 0.049 Uiso 1 1 calc R
H13B H 0.8433 0.3384 0.1782 0.049 Uiso 1 1 calc R
C14 C 0.8024(3) 0.2383(3) 0.1295(4) 0.0458(12) Uani 1 1 d .
H14A H 0.8268 0.2389 0.0597 0.055 Uiso 1 1 calc R
H14B H 0.8042 0.1889 0.1574 0.055 Uiso 1 1 calc R
C15 C 0.7260(2) 0.2606(2) 0.1157(4) 0.0352(9) Uani 1 1 d .
H15A H 0.7016 0.2260 0.0687 0.042 Uiso 1 1 calc R
H15B H 0.7245 0.3079 0.0808 0.042 Uiso 1 1 calc R
C16 C 0.5539(2) 0.2233(2) 0.1173(3) 0.0319(9) Uani 1 1 d .
H16A H 0.5719 0.2308 0.0433 0.038 Uiso 1 1 calc R
C17 C 0.5737(3) 0.1452(2) 0.1444(4) 0.0406(10) Uani 1 1 d .
H17A H 0.6262 0.1402 0.1488 0.049 Uiso 1 1 calc R
H17B H 0.5531 0.1320 0.2141 0.049 Uiso 1 1 calc R
C18 C 0.5446(3) 0.0958(3) 0.0585(4) 0.0503(13) Uani 1 1 d .
H18A H 0.5559 0.0457 0.0773 0.060 Uiso 1 1 calc R
H18B H 0.5684 0.1068 -0.0098 0.060 Uiso 1 1 calc R
C19 C 0.4641(3) 0.1036(3) 0.0449(4) 0.0497(13) Uani 1 1 d .
H19A H 0.4399 0.0870 0.1103 0.060 Uiso 1 1 calc R
H19B H 0.4481 0.0730 -0.0146 0.060 Uiso 1 1 calc R
C20 C 0.4427(3) 0.1809(3) 0.0227(4) 0.0498(13) Uani 1 1 d .
H20A H 0.4618 0.1957 -0.0473 0.060 Uiso 1 1 calc R
H20B H 0.3900 0.1846 0.0200 0.060 Uiso 1 1 calc R
C21 C 0.4714(2) 0.2309(2) 0.1086(4) 0.0359(9) Uani 1 1 d .
H21A H 0.4491 0.2191 0.1777 0.043 Uiso 1 1 calc R
H21B H 0.4589 0.2809 0.0908 0.043 Uiso 1 1 calc R

loop_
_atom_site_aniso_label
_atom_site_aniso_U_11
_atom_site_aniso_U_22
_atom_site_aniso_U_33
_atom_site_aniso_U_23
_atom_site_aniso_U_13
_atom_site_aniso_U_12
Ni 0.0233(3) 0.0233(3) 0.0232(2) 0.00048(17) -0.00241(18) 0.00126(19)
P1 0.0226(5) 0.0240(5) 0.0272(5) 0.0017(3) 0.0000(4) -0.0004(4)
O1 0.0337(15) 0.0251(14) 0.0243(13) 0.0013(10) -0.0038(11) -0.0014(11)
O2 0.0282(15) 0.0294(15) 0.0298(14) 0.0025(11) -0.0025(11) -0.0034(12)
C1 0.033(2) 0.028(2) 0.0256(19) 0.0035(15) 0.0007(15) 0.0041(17)
C2 0.0269(19) 0.031(2) 0.0279(19) 0.0007(16) -0.0023(15) -0.0014(16)
C3 0.0203(18) 0.0249(18) 0.0282(19) 0.0019(13) -0.0011(13) 0.0013(15)
C4 0.029(2) 0.032(2) 0.033(2) 0.0016(16) 0.0034(16) -0.0016(17)
C5 0.029(2) 0.039(2) 0.050(3) -0.003(2) 0.0102(19) 0.0033(19)
C6 0.036(3) 0.061(3) 0.053(3) -0.018(2) 0.014(2) -0.006(2)
C7 0.054(3) 0.093(5) 0.037(3) -0.011(3) 0.021(2) -0.021(3)
C8 0.061(4) 0.074(4) 0.034(3) 0.007(2) 0.004(2) -0.016(3)
C9 0.041(2) 0.037(2) 0.037(2) 0.0092(19) 0.0095(19) -0.0026(19)
C10 0.026(2) 0.030(2) 0.030(2) 0.0021(15) -0.0022(15) 0.0035(16)
C11 0.027(2) 0.046(3) 0.032(2) -0.0071(18) -0.0009(16) 0.0060(18)
C12 0.030(2) 0.052(3) 0.036(2) 0.001(2) -0.0076(18) 0.009(2)
C13 0.024(2) 0.053(3) 0.046(3) 0.001(2) -0.0034(18) 0.006(2)
C14 0.035(2) 0.057(3) 0.045(3) -0.005(2) 0.0052(19) 0.011(2)
C15 0.030(2) 0.041(2) 0.035(2) -0.0031(18) 0.0039(17) 0.0027(17)
C16 0.039(2) 0.0254(19) 0.031(2) 0.0016(15) 0.0001(16) -0.0070(17)
C17 0.046(3) 0.029(2) 0.047(3) -0.0021(18) -0.003(2) 0.001(2)
C18 0.068(4) 0.029(2) 0.054(3) -0.004(2) 0.008(2) -0.011(2)
C19 0.061(3) 0.041(3) 0.047(3) -0.005(2) -0.002(2) -0.024(2)
C20 0.058(3) 0.049(3) 0.042(3) 0.004(2) -0.017(2) -0.022(2)
C21 0.037(2) 0.035(2) 0.036(2) 0.0034(18) -0.0090(19) -0.0050(17)

loop_
_atom_type_symbol
_atom_type_description
_atom_type_scat_dispersion_real
_atom_type_scat_dispersion_imag
_atom_type_scat_source
C C 0.0033 0.0016 'International Tables Vol C Tables 4.2.6.8 and 6.1.1.4'
H H 0.0000 0.0000 'International Tables Vol C Tables 4.2.6.8 and 6.1.1.4'
O O 0.0106 0.0060 'International Tables Vol C Tables 4.2.6.8 and 6.1.1.4'
P P 0.1023 0.0942 'International Tables Vol C Tables 4.2.6.8 and 6.1.1.4'
Ni Ni 0.3393 1.1124 'International Tables Vol C Tables 4.2.6.8 and 6.1.1.4'

loop_
_geom_angle_atom_site_label_1
_geom_angle_atom_site_label_2
_geom_angle_atom_site_label_3
_geom_angle
_geom_angle_site_symmetry_1
_geom_angle_site_symmetry_3
O1 Ni C1 84.57(15) . .
O1 Ni O2 85.40(12) . 3_565
C1 Ni O2 169.91(15) . 3_565
O1 Ni P1 173.44(9) . .
C1 Ni P1 94.50(12) . .
O2 Ni P1 95.59(9) 3_565 .
C4 P1 C10 104.49(19) . .
C4 P1 C16 109.42(19) . .
C10 P1 C16 103.33(19) . .
C4 P1 Ni 117.86(14) . .
C10 P1 Ni 109.69(14) . .
C16 P1 Ni 110.89(14) . .
C3 O1 Ni 116.4(2) . .
C3 O2 Ni 110.7(2) . 4_655
C2 C1 Ni 105.6(3) . .
C3 C2 C1 107.7(3) . .
O2 C3 O1 123.1(3) . .
O2 C3 C2 121.9(3) . .
O1 C3 C2 114.9(3) . .
C9 C4 C5 110.7(4) . .
C9 C4 P1 116.1(3) . .
C5 C4 P1 113.2(3) . .
C6 C5 C4 109.9(4) . .
C7 C6 C5 111.5(5) . .
C6 C7 C8 111.0(4) . .
C7 C8 C9 111.2(5) . .
C8 C9 C4 110.6(4) . .
C11 C10 C15 110.2(3) . .
C11 C10 P1 112.3(3) . .
C15 C10 P1 108.3(3) . .
C10 C11 C12 111.9(4) . .
C13 C12 C11 110.8(4) . .
C12 C13 C14 109.5(4) . .
C15 C14 C13 110.9(4) . .
C14 C15 C10 112.2(4) . .
C17 C16 C21 109.9(3) . .
C17 C16 P1 119.1(3) . .
C21 C16 P1 111.8(3) . .
C18 C17 C16 109.4(4) . .
C17 C18 C19 112.0(4) . .
C18 C19 C20 111.8(4) . .
C21 C20 C19 111.1(4) . .
C20 C21 C16 110.0(4) . .

loop_
_geom_bond_atom_site_label_1
_geom_bond_atom_site_label_2
_geom_bond_distance
_geom_bond_site_symmetry_2
Ni O1 1.902(3) .
Ni C1 1.933(4) .
Ni O2 1.987(3) 3_565
Ni P1 2.1454(11) .
P1 C4 1.845(4) .
P1 C10 1.853(4) .
P1 C16 1.856(4) .
O1 C3 1.270(5) .
O2 C3 1.248(5) .
O2 Ni 1.987(3) 4_655
C1 C2 1.533(6) .
C2 C3 1.509(5) .
C4 C9 1.536(6) .
C4 C5 1.540(6) .
C5 C6 1.527(7) .
C6 C7 1.499(9) .
C7 C8 1.521(9) .
C8 C9 1.530(7) .
C10 C11 1.528(6) .
C10 C15 1.541(6) .
C11 C12 1.538(6) .
C12 C13 1.503(7) .
C13 C14 1.565(7) .
C14 C15 1.501(6) .
C16 C17 1.548(6) .
C16 C21 1.556(6) .
C17 C18 1.523(7) .
C18 C19 1.523(8) .
C19 C20 1.529(8) .
C20 C21 1.527(6) .
